data_4124800
loop_
_publ_author_name
'Kleinke, H.'

_publ_section_title
;
 Zr1-x Tix Sb: A novel antimonide on the quasibinary section Zr Sb - Ti Sb
 with a complex crystal structure exhibiting linear Sb chains and
 fragments of the Ti Sb structure
;
_journal_name_full 'Journal of the American Chemical Society'
_journal_page_first 853
_journal_page_last 860
_journal_volume 122
_journal_year 2000
_chemical_formula_sum 'Sb7 Ti2.7 Zr4.3'
_chemical_name_systematic 'Zr4.3 Ti2.7 Sb7'
_space_group_IT_number 63
_symmetry_space_group_name_Hall '-C 2c 2'
_symmetry_space_group_name_H-M 'C m c m'
_cell_angle_alpha 90
_cell_angle_beta 90
_cell_angle_gamma 90
_cell_formula_units_Z 4
_cell_length_a 24.797
_cell_length_b 8.594
_cell_length_c 6.6891
_cell_volume 1425.483
_citation_journal_id_ASTM JACSAT
_cod_data_source_file Kleinke_JACSAT_2000_221.cif
_cod_data_source_block Sb7Ti2.7Zr4.3
_cod_database_code 4124800

loop_
_symmetry_equiv_pos_as_xyz
x,y,z
-x,-y,z+1/2
x,-y,-z
-x,y,-z+1/2
-x,-y,-z
x,y,-z-1/2
-x,y,z
x,-y,z-1/2
x+1/2,y+1/2,z
-x+1/2,-y+1/2,z+1/2
x+1/2,-y+1/2,-z
-x+1/2,y+1/2,-z+1/2
-x+1/2,-y+1/2,-z
x+1/2,y+1/2,-z-1/2
-x+1/2,y+1/2,z
x+1/2,-y+1/2,z-1/2

loop_
_atom_site_label
_atom_site_type_symbol
_atom_site_fract_x
_atom_site_fract_y
_atom_site_fract_z
_atom_site_occupancy
_atom_site_U_iso_or_equiv
Sb3 Sb 0.27868 0.2002 0.25 1 0.0
Ti4 Ti 0.704 0.5 0 0.91 0.0
Ti3 Ti 0.39027 0.2683 0.25 0.34 0.0
Sb1 Sb 0.5 0.3885 0.25 1 0.0
Ti2 Ti 0.6771 0.8881 0.25 0.09 0.0
Zr2 Zr 0.6771 0.8881 0.25 0.91 0.0
Sb2 Sb 0.61073 0.6129 0.25 1 0.0
Zr4 Zr 0.704 0.5 0 0.09 0.0
Zr3 Zr 0.39027 0.2683 0.25 0.66 0.0
Sb4 Sb 0.57006 1 0 1 0.0
Zr1 Zr 0.5 0.7439 0.25 1 0.0
